data_4101747
loop_
_publ_author_name
'Yamashita, Mai'
'Furutachi, Hideki'
'Tosha, Takehiko'
'Fujinami, Shuhei'
'Saito, Wataru'
'Maeda, Yonezo'
'Takahashi, Kenji'
'Tanaka, Koji'
'Kitagawa, Teizo'
'Suzuki, Masatatsu'

_publ_section_title
;
 Regioselective arene hydroxylation mediated by a (mu-peroxo)diiron(III)
 complex: a functional model for toluene monooxygenase.
;
_journal_issue 1
_journal_name_full 'Journal of the American Chemical Society'
_journal_page_first 2
_journal_page_last 3
_journal_paper_doi 10.1021/ja063987z
_journal_volume 129
_journal_year 2007
_chemical_formula_moiety 'C67 H64 Fe2 N10 O3, 2(B F4)'
_chemical_formula_sum 'C67 H64 B2 F8 Fe2 N10 O3'
_chemical_formula_weight 1342.61
_space_group_IT_number 2
_symmetry_cell_setting triclinic
_symmetry_Int_Tables_number 2
_symmetry_space_group_name_Hall '-P 1'
_symmetry_space_group_name_H-M 'P -1'
_cell_angle_alpha 94.855(1)
_cell_angle_beta 95.482(2)
_cell_angle_gamma 115.991(2)
_cell_formula_units_Z 2
_cell_length_a 11.577(1)
_cell_length_b 12.875(1)
_cell_length_c 23.402(2)
_cell_measurement_reflns_used 12102
_cell_measurement_temperature 123.2
_cell_measurement_theta_max 30.5
_cell_measurement_theta_min 2.3
_cell_volume 3089.7(4)
_computing_cell_refinement CRYSTALClEAR
_computing_data_collection CRYSTALClEAR
_computing_data_reduction 'teXsan Ver. 1.11'
_computing_publication_material 'teXsan Ver. 1.11'
_computing_structure_refinement 'teXsan Ver. 1.10'
_computing_structure_solution SIR92
_diffrn_detector_area_resol_mean 14.46
_diffrn_measured_fraction_theta_full 0.8032
_diffrn_measured_fraction_theta_max 0.8032
_diffrn_measurement_device_type 'Rigaku/MSC Mercury CCD'
_diffrn_measurement_method \w
_diffrn_radiation_type 'Mo K\a'
_diffrn_radiation_wavelength 0.7107
_diffrn_reflns_av_R_equivalents 0.021
_diffrn_reflns_limit_h_max 14
_diffrn_reflns_limit_h_min -16
_diffrn_reflns_limit_k_max 17
_diffrn_reflns_limit_k_min -18
_diffrn_reflns_limit_l_max 32
_diffrn_reflns_limit_l_min -30
_diffrn_reflns_number 35140
_diffrn_reflns_theta_full 30.33
_diffrn_reflns_theta_max 30.33
_exptl_absorpt_coefficient_mu 0.551
_exptl_absorpt_correction_T_max 0.962
_exptl_absorpt_correction_T_min 0.830
_exptl_absorpt_correction_type multi-scan
_exptl_absorpt_process_details '(Jacobson, 1998)'
_exptl_crystal_colour Pale-yellow
_exptl_crystal_density_diffrn 1.443
_exptl_crystal_density_method 'not measured'
_exptl_crystal_description Prism
_exptl_crystal_F_000 1388.00
_exptl_crystal_size_max 0.300
_exptl_crystal_size_mid 0.200
_exptl_crystal_size_min 0.070
_refine_diff_density_max 1.54
_refine_diff_density_min -0.83
_refine_ls_extinction_method none
_refine_ls_goodness_of_fit_ref 1.381
_refine_ls_hydrogen_treatment noref
_refine_ls_number_parameters 829
_refine_ls_number_reflns 11565
_refine_ls_R_factor_gt 0.0519
_refine_ls_shift/su_max 0.0017
_refine_ls_structure_factor_coef F
_refine_ls_weighting_details 'w = 1/[\s^2^(Fo) + 0.00203|Fo|^2^]'
_refine_ls_weighting_scheme calc
_refine_ls_wR_factor_ref 0.0793
_reflns_number_gt 11565
_reflns_number_total 14915
_reflns_threshold_expression F^2^>3.0\s(F^2^)
_cod_data_source_file ja063987zsi20060606_093929.cif
_cod_data_source_block I
_cod_original_sg_symbol_H-M 'P -1         '
_cod_original_formula_sum 'C67 H64 B2 F8 Fe2 N10 O3 '
_cod_database_code 4101747

loop_
_symmetry_equiv_pos_as_xyz
x,y,z
-x,-y,-z

loop_
_atom_site_label
_atom_site_type_symbol
_atom_site_fract_x
_atom_site_fract_y
_atom_site_fract_z
_atom_site_U_iso_or_equiv
_atom_site_adp_type
_atom_site_occupancy
_atom_site_calc_flag
_atom_site_refinement_flags
_atom_site_disorder_assembly
_atom_site_disorder_group
Fe1 Fe 0.56685(3) 0.44988(3) 0.33029(1) 0.01717(9) Uani 1.00 d . . .
Fe2 Fe 0.56397(3) 0.45613(3) 0.17825(1) 0.01636(9) Uani 1.00 d . . .
O1 O 0.6478(2) 0.4615(2) 0.25855(7) 0.0202(4) Uani 1.00 d . . .
O2 O 0.3765(2) 0.3868(2) 0.29376(7) 0.0203(4) Uani 1.00 d . . .
O3 O 0.3855(2) 0.4047(2) 0.19996(8) 0.0219(4) Uani 1.00 d . . .
N1 N 0.7816(2) 0.5383(2) 0.36727(9) 0.0208(5) Uani 1.00 d . . .
N2 N 0.5873(2) 0.5892(2) 0.39381(9) 0.0213(5) Uani 1.00 d . . .
N3 N 0.5949(2) 0.7290(2) 0.4579(1) 0.0255(6) Uani 1.00 d . . .
N4 N 0.5995(2) 0.3202(2) 0.36802(9) 0.0215(5) Uani 1.00 d . . .
N5 N 0.6179(2) 0.1706(2) 0.39900(10) 0.0254(6) Uani 1.00 d . . .
N6 N 0.7401(2) 0.4275(2) 0.15877(9) 0.0201(5) Uani 1.00 d . . .
N7 N 0.5050(2) 0.3595(2) 0.09528(9) 0.0206(5) Uani 1.00 d . . .
N8 N 0.4139(2) 0.2490(2) 0.01095(10) 0.0252(5) Uani 1.00 d . . .
N9 N 0.7011(2) 0.6247(2) 0.16659(9) 0.0197(5) Uani 1.00 d . . .
N10 N 0.8471(2) 0.8085(2) 0.1746(1) 0.0256(6) Uani 1.00 d . . .
C1 C 0.7850(3) 0.5084(3) 0.2622(1) 0.0271(7) Uani 1.00 d . . .
C2 C 0.8468(2) 0.5066(3) 0.3227(1) 0.0238(6) Uani 1.00 d . . .
C3 C 0.8164(3) 0.4402(3) 0.2157(1) 0.0255(7) Uani 1.00 d . . .
C4 C 0.8182(2) 0.6637(3) 0.3780(1) 0.0245(6) Uani 1.00 d . . .
C5 C 0.7143(2) 0.6773(2) 0.4063(1) 0.0234(6) Uani 1.00 d . . .
C6 C 0.7196(3) 0.7635(3) 0.4455(1) 0.0274(7) Uani 1.00 d . . .
C7 C 0.5174(2) 0.6228(2) 0.4260(1) 0.0213(6) Uani 1.00 d . . .
C8 C 0.5601(3) 0.7920(3) 0.5026(1) 0.0336(7) Uani 1.00 d . . .
C9 C 0.3781(2) 0.5551(2) 0.4281(1) 0.0237(6) Uani 1.00 d . . .
C10 C 0.3267(3) 0.4351(3) 0.4281(1) 0.0285(7) Uani 1.00 d . . .
C11 C 0.1946(3) 0.3699(3) 0.4301(1) 0.0352(7) Uani 1.00 d . . .
C12 C 0.1148(3) 0.4248(3) 0.4318(1) 0.0379(8) Uani 1.00 d . . .
C13 C 0.1654(3) 0.5430(3) 0.4317(1) 0.0370(8) Uani 1.00 d . . .
C14 C 0.2963(3) 0.6092(3) 0.4295(1) 0.0292(7) Uani 1.00 d . . .
C15 C 0.7930(2) 0.4905(3) 0.4213(1) 0.0237(6) Uani 1.00 d . . .
C16 C 0.7091(2) 0.3616(3) 0.4094(1) 0.0229(6) Uani 1.00 d . . .
C17 C 0.7211(3) 0.2698(3) 0.4292(1) 0.0258(7) Uani 1.00 d . . .
C18 C 0.5478(2) 0.2050(2) 0.3618(1) 0.0229(6) Uani 1.00 d . . .
C19 C 0.5972(3) 0.0509(3) 0.4041(1) 0.0354(8) Uani 1.00 d . . .
C20 C 0.4444(3) 0.1257(2) 0.3150(1) 0.0249(7) Uani 1.00 d . . .
C21 C 0.4608(3) 0.1489(3) 0.2581(1) 0.0272(7) Uani 1.00 d . . .
C22 C 0.3711(3) 0.0725(3) 0.2123(1) 0.0323(8) Uani 1.00 d . . .
C23 C 0.2632(3) -0.0239(3) 0.2225(1) 0.0352(8) Uani 1.00 d . . .
C24 C 0.2433(3) -0.0449(3) 0.2792(2) 0.0357(8) Uani 1.00 d . . .
C25 C 0.3354(3) 0.0294(2) 0.3258(1) 0.0286(7) Uani 1.00 d . . .
C26 C 0.6833(3) 0.3086(2) 0.1259(1) 0.0243(6) Uani 1.00 d . . .
C27 C 0.5696(3) 0.2932(2) 0.0836(1) 0.0231(6) Uani 1.00 d . . .
C28 C 0.5138(3) 0.2243(2) 0.0318(1) 0.0270(7) Uani 1.00 d . . .
C29 C 0.4119(2) 0.3324(2) 0.0500(1) 0.0209(6) Uani 1.00 d . . .
C30 C 0.3374(3) 0.1997(3) -0.0461(1) 0.0375(8) Uani 1.00 d . . .
C31 C 0.3309(2) 0.3924(2) 0.0423(1) 0.0228(6) Uani 1.00 d . . .
C32 C 0.1993(3) 0.3335(3) 0.0185(1) 0.0276(7) Uani 1.00 d . . .
C33 C 0.1256(3) 0.3940(3) 0.0123(1) 0.0305(7) Uani 1.00 d . . .
C34 C 0.1812(3) 0.5122(3) 0.0288(1) 0.0311(8) Uani 1.00 d . . .
C35 C 0.3122(3) 0.5726(3) 0.0531(1) 0.0282(7) Uani 1.00 d . . .
C36 C 0.3854(3) 0.5124(2) 0.0597(1) 0.0250(6) Uani 1.00 d . . .
C37 C 0.8098(2) 0.5167(2) 0.1222(1) 0.0216(6) Uani 1.00 d . . .
C38 C 0.8095(2) 0.6292(2) 0.1439(1) 0.0218(6) Uani 1.00 d . . .
C39 C 0.8995(3) 0.7425(2) 0.1485(1) 0.0259(6) Uani 1.00 d . . .
C40 C 0.7272(2) 0.7341(2) 0.1853(1) 0.0211(6) Uani 1.00 d . . .
C41 C 0.9156(3) 0.9351(3) 0.1933(2) 0.0369(8) Uani 1.00 d . . .
C42 C 0.6416(3) 0.7698(2) 0.2156(1) 0.0260(7) Uani 1.00 d . . .
C43 C 0.5819(3) 0.7080(3) 0.2589(1) 0.0307(7) Uani 1.00 d . . .
C44 C 0.4996(3) 0.7378(3) 0.2877(2) 0.0417(9) Uani 1.00 d . . .
C45 C 0.4760(3) 0.8283(3) 0.2738(2) 0.047(1) Uani 1.00 d . . .
C46 C 0.5339(4) 0.8905(3) 0.2304(2) 0.050(1) Uani 1.00 d . . .
C47 C 0.6175(3) 0.8623(3) 0.2014(2) 0.0396(9) Uani 1.00 d . . .
C48 C 0.3253(2) 0.3736(2) 0.2424(1) 0.0166(5) Uani 1.00 d . . .
C49 C 0.1751(2) 0.3263(2) 0.2293(1) 0.0155(5) Uani 1.00 d . . .
C50 C 0.1644(2) 0.4412(2) 0.2287(1) 0.0169(5) Uani 1.00 d . . .
C51 C 0.1655(2) 0.5048(2) 0.2800(1) 0.0208(6) Uani 1.00 d . . .
C52 C 0.1647(2) 0.6125(2) 0.2800(1) 0.0244(6) Uani 1.00 d . . .
C53 C 0.1632(3) 0.6573(2) 0.2284(1) 0.0281(7) Uani 1.00 d . . .
C54 C 0.1671(3) 0.5975(2) 0.1773(1) 0.0248(6) Uani 1.00 d . . .
C55 C 0.1681(2) 0.4902(2) 0.1774(1) 0.0201(6) Uani 1.00 d . . .
C56 C 0.1010(2) 0.2521(2) 0.2743(1) 0.0183(5) Uani 1.00 d . . .
C57 C 0.1417(2) 0.1770(2) 0.2997(1) 0.0210(6) Uani 1.00 d . . .
C58 C 0.0669(3) 0.1010(2) 0.3356(1) 0.0281(7) Uani 1.00 d . . .
C59 C -0.0508(3) 0.0984(3) 0.3462(1) 0.0330(7) Uani 1.00 d . . .
C60 C -0.0923(3) 0.1711(3) 0.3205(1) 0.0317(7) Uani 1.00 d . . .
C61 C -0.0178(2) 0.2468(2) 0.2849(1) 0.0243(6) Uani 1.00 d . . .
C62 C 0.1157(2) 0.2453(2) 0.1710(1) 0.0171(5) Uani 1.00 d . . .
C63 C 0.1732(3) 0.1812(2) 0.1464(1) 0.0219(6) Uani 1.00 d . . .
C64 C 0.1109(3) 0.1004(2) 0.0957(1) 0.0283(7) Uani 1.00 d . . .
C65 C -0.0077(3) 0.0858(2) 0.0695(1) 0.0312(7) Uani 1.00 d . . .
C66 C -0.0670(3) 0.1489(2) 0.0930(1) 0.0280(7) Uani 1.00 d . . .
C67 C -0.0067(2) 0.2266(2) 0.1438(1) 0.0219(6) Uani 1.00 d . . .
F1 F 0.3063(2) 0.8867(2) 0.4563(1) 0.0580(7) Uani 1.00 d . . .
F2 F 0.1358(3) 0.8105(3) 0.3859(1) 0.0880(9) Uani 1.00 d . . .
F3 F 0.1681(3) 0.9628(3) 0.4480(2) 0.096(1) Uani 1.00 d . . .
F4 F 0.1020(2) 0.7838(2) 0.4775(1) 0.0557(7) Uani 1.00 d . . .
F5 F 0.3775(2) 0.8756(3) 0.0868(1) 0.0704(8) Uani 1.00 d . . .
F6 F 0.2269(2) 0.7771(2) 0.00820(10) 0.0552(7) Uani 1.00 d . . .
F7 F 0.2777(3) 0.9651(2) 0.0369(2) 0.0795(9) Uani 1.00 d . . .
F8 F 0.1654(3) 0.8256(3) 0.0891(1) 0.0886(10) Uani 1.00 d . . .
B1 B 0.1785(4) 0.8621(3) 0.4438(2) 0.0410(10) Uani 1.00 d . . .
B2 B 0.2623(4) 0.8621(3) 0.0562(2) 0.0363(9) Uani 1.00 d . . .
H1 H 0.8184 0.5872 0.2551 0.0325 Uiso 1.00 calc . . .
H2 H 0.9363 0.5609 0.3287 0.0285 Uiso 1.00 calc . . .
H3 H 0.8383 0.4305 0.3256 0.0285 Uiso 1.00 calc . . .
H4 H 0.7963 0.3649 0.2259 0.0306 Uiso 1.00 calc . . .
H5 H 0.9063 0.4801 0.2130 0.0306 Uiso 1.00 calc . . .
H6 H 0.8991 0.7035 0.4028 0.0294 Uiso 1.00 calc . . .
H7 H 0.8251 0.6947 0.3423 0.0294 Uiso 1.00 calc . . .
H8 H 0.7945 0.8339 0.4614 0.0329 Uiso 1.00 calc . . .
H9 H 0.6046 0.7947 0.5394 0.0403 Uiso 1.00 calc . . .
H10 H 0.5840 0.8692 0.4944 0.0403 Uiso 1.00 calc . . .
H11 H 0.4690 0.7530 0.5030 0.0403 Uiso 1.00 calc . . .
H12 H 0.3815 0.3977 0.4269 0.0342 Uiso 1.00 calc . . .
H13 H 0.1591 0.2880 0.4302 0.0422 Uiso 1.00 calc . . .
H14 H 0.0247 0.3801 0.4331 0.0454 Uiso 1.00 calc . . .
H15 H 0.1102 0.5798 0.4333 0.0444 Uiso 1.00 calc . . .
H16 H 0.3304 0.6909 0.4288 0.0351 Uiso 1.00 calc . . .
H17 H 0.8808 0.5066 0.4328 0.0285 Uiso 1.00 calc . . .
H18 H 0.7645 0.5242 0.4511 0.0285 Uiso 1.00 calc . . .
H19 H 0.7869 0.2733 0.4580 0.0310 Uiso 1.00 calc . . .
H20 H 0.5891 0.0370 0.4431 0.0425 Uiso 1.00 calc . . .
H21 H 0.5201 -0.0029 0.3794 0.0425 Uiso 1.00 calc . . .
H22 H 0.6691 0.0411 0.3930 0.0425 Uiso 1.00 calc . . .
H23 H 0.5332 0.2168 0.2511 0.0327 Uiso 1.00 calc . . .
H24 H 0.3838 0.0863 0.1736 0.0387 Uiso 1.00 calc . . .
H25 H 0.2022 -0.0762 0.1908 0.0422 Uiso 1.00 calc . . .
H26 H 0.1672 -0.1097 0.2860 0.0429 Uiso 1.00 calc . . .
H27 H 0.3238 0.0144 0.3644 0.0343 Uiso 1.00 calc . . .
H28 H 0.7463 0.2994 0.1057 0.0291 Uiso 1.00 calc . . .
H29 H 0.6554 0.2523 0.1518 0.0291 Uiso 1.00 calc . . .
H30 H 0.5384 0.1699 0.0135 0.0324 Uiso 1.00 calc . . .
H31 H 0.2747 0.2282 -0.0519 0.0451 Uiso 1.00 calc . . .
H32 H 0.3930 0.2216 -0.0749 0.0451 Uiso 1.00 calc . . .
H33 H 0.2945 0.1170 -0.0489 0.0451 Uiso 1.00 calc . . .
H34 H 0.1601 0.2516 0.0064 0.0331 Uiso 1.00 calc . . .
H35 H 0.0361 0.3531 -0.0035 0.0366 Uiso 1.00 calc . . .
H36 H 0.1307 0.5532 0.0238 0.0373 Uiso 1.00 calc . . .
H37 H 0.3507 0.6544 0.0651 0.0339 Uiso 1.00 calc . . .
H38 H 0.4744 0.5535 0.0763 0.0300 Uiso 1.00 calc . . .
H39 H 0.8968 0.5278 0.1240 0.0260 Uiso 1.00 calc . . .
H40 H 0.7676 0.4914 0.0832 0.0260 Uiso 1.00 calc . . .
H41 H 0.9824 0.7708 0.1361 0.0310 Uiso 1.00 calc . . .
H42 H 0.9279 0.9503 0.2344 0.0443 Uiso 1.00 calc . . .
H43 H 0.9977 0.9662 0.1801 0.0443 Uiso 1.00 calc . . .
H44 H 0.8655 0.9706 0.1775 0.0443 Uiso 1.00 calc . . .
H45 H 0.5977 0.6448 0.2687 0.0369 Uiso 1.00 calc . . .
H46 H 0.4594 0.6953 0.3174 0.0500 Uiso 1.00 calc . . .
H47 H 0.4197 0.8486 0.2939 0.0569 Uiso 1.00 calc . . .
H48 H 0.5162 0.9527 0.2204 0.0605 Uiso 1.00 calc . . .
H49 H 0.6582 0.9058 0.1721 0.0475 Uiso 1.00 calc . . .
H50 H 0.1667 0.4743 0.3155 0.0250 Uiso 1.00 calc . . .
H51 H 0.1653 0.6552 0.3153 0.0293 Uiso 1.00 calc . . .
H52 H 0.1594 0.7295 0.2281 0.0337 Uiso 1.00 calc . . .
H53 H 0.1692 0.6298 0.1421 0.0297 Uiso 1.00 calc . . .
H54 H 0.1713 0.4495 0.1423 0.0241 Uiso 1.00 calc . . .
H55 H 0.2214 0.1778 0.2924 0.0252 Uiso 1.00 calc . . .
H56 H 0.0963 0.0510 0.3529 0.0337 Uiso 1.00 calc . . .
H57 H -0.1017 0.0472 0.3708 0.0396 Uiso 1.00 calc . . .
H58 H -0.1728 0.1692 0.3272 0.0380 Uiso 1.00 calc . . .
H59 H -0.0482 0.2960 0.2675 0.0292 Uiso 1.00 calc . . .
H60 H 0.2558 0.1921 0.1640 0.0262 Uiso 1.00 calc . . .
H61 H 0.1505 0.0560 0.0797 0.0339 Uiso 1.00 calc . . .
H62 H -0.0493 0.0321 0.0350 0.0374 Uiso 1.00 calc . . .
H63 H -0.1486 0.1390 0.0745 0.0336 Uiso 1.00 calc . . .
H64 H -0.0490 0.2678 0.1604 0.0262 Uiso 1.00 calc . . .

loop_
_atom_site_aniso_label
_atom_site_aniso_U_11
_atom_site_aniso_U_22
_atom_site_aniso_U_33
_atom_site_aniso_U_12
_atom_site_aniso_U_13
_atom_site_aniso_U_23
Fe1 0.0135(2) 0.0268(2) 0.0127(2) 0.0107(1) 0.0020(1) 0.0010(1)
Fe2 0.0140(2) 0.0228(2) 0.0136(2) 0.0092(1) 0.0035(1) 0.0027(1)
O1 0.0138(8) 0.0348(10) 0.0137(8) 0.0125(7) 0.0031(6) 0.0023(7)
O2 0.0166(8) 0.0279(9) 0.0165(8) 0.0103(7) 0.0017(6) 0.0024(7)
O3 0.0166(8) 0.033(1) 0.0170(8) 0.0116(8) 0.0056(6) 0.0042(7)
N1 0.0140(9) 0.034(1) 0.0147(10) 0.0114(9) 0.0028(7) 0.0009(8)
N2 0.0158(9) 0.028(1) 0.0169(10) 0.0080(9) 0.0018(8) -0.0020(8)
N3 0.022(1) 0.027(1) 0.025(1) 0.0098(9) 0.0059(9) -0.0029(9)
N4 0.021(1) 0.032(1) 0.0150(10) 0.0153(9) 0.0017(8) 0.0022(8)
N5 0.029(1) 0.036(1) 0.020(1) 0.023(1) 0.0038(9) 0.0050(9)
N6 0.0187(10) 0.028(1) 0.0151(9) 0.0122(9) 0.0037(8) 0.0016(8)
N7 0.0208(10) 0.026(1) 0.0173(10) 0.0120(9) 0.0039(8) 0.0019(8)
N8 0.023(1) 0.026(1) 0.020(1) 0.0058(9) 0.0024(8) -0.0020(9)
N9 0.0191(10) 0.025(1) 0.0165(10) 0.0114(9) 0.0032(8) 0.0042(8)
N10 0.024(1) 0.023(1) 0.025(1) 0.0061(9) 0.0041(9) 0.0029(9)
C1 0.020(1) 0.041(2) 0.021(1) 0.015(1) 0.0039(10) 0.000(1)
C2 0.016(1) 0.042(2) 0.018(1) 0.017(1) 0.0044(9) 0.003(1)
C3 0.024(1) 0.043(2) 0.017(1) 0.022(1) 0.0026(10) 0.002(1)
C4 0.016(1) 0.033(1) 0.019(1) 0.007(1) 0.0026(9) 0.001(1)
C5 0.017(1) 0.029(1) 0.020(1) 0.007(1) 0.0024(9) -0.0004(10)
C6 0.022(1) 0.030(1) 0.024(1) 0.007(1) 0.004(1) -0.002(1)
C7 0.020(1) 0.027(1) 0.016(1) 0.010(1) 0.0026(9) -0.0012(9)
C8 0.034(1) 0.032(2) 0.030(1) 0.011(1) 0.008(1) -0.008(1)
C9 0.020(1) 0.036(1) 0.014(1) 0.012(1) 0.0039(9) -0.0019(10)
C10 0.025(1) 0.037(2) 0.020(1) 0.011(1) 0.006(1) -0.002(1)
C11 0.026(1) 0.041(2) 0.022(1) 0.001(1) 0.004(1) -0.004(1)
C12 0.016(1) 0.063(2) 0.021(1) 0.008(1) 0.003(1) -0.005(1)
C13 0.026(1) 0.069(2) 0.018(1) 0.026(2) 0.001(1) -0.005(1)
C14 0.026(1) 0.045(2) 0.020(1) 0.020(1) 0.003(1) -0.002(1)
C15 0.017(1) 0.039(2) 0.014(1) 0.012(1) 0.0004(9) 0.001(1)
C16 0.018(1) 0.039(1) 0.014(1) 0.015(1) 0.0030(9) 0.002(1)
C17 0.025(1) 0.042(2) 0.017(1) 0.020(1) 0.0032(10) 0.005(1)
C18 0.023(1) 0.033(1) 0.018(1) 0.017(1) 0.0039(9) 0.002(1)
C19 0.041(2) 0.041(2) 0.036(2) 0.028(1) 0.004(1) 0.011(1)
C20 0.031(1) 0.030(1) 0.023(1) 0.023(1) -0.001(1) 0.000(1)
C21 0.033(1) 0.034(1) 0.022(1) 0.022(1) 0.003(1) 0.002(1)
C22 0.043(2) 0.040(2) 0.024(1) 0.031(1) -0.002(1) -0.002(1)
C23 0.043(2) 0.029(1) 0.037(2) 0.024(1) -0.010(1) -0.008(1)
C24 0.039(2) 0.025(1) 0.043(2) 0.018(1) -0.004(1) -0.003(1)
C25 0.036(1) 0.025(1) 0.030(1) 0.019(1) 0.003(1) 0.001(1)
C26 0.025(1) 0.026(1) 0.027(1) 0.015(1) 0.007(1) 0.003(1)
C27 0.024(1) 0.024(1) 0.023(1) 0.012(1) 0.0075(10) 0.0013(10)
C28 0.027(1) 0.024(1) 0.028(1) 0.010(1) 0.006(1) -0.001(1)
C29 0.017(1) 0.023(1) 0.017(1) 0.0042(10) 0.0034(9) 0.0021(9)
C30 0.033(2) 0.040(2) 0.025(1) 0.008(1) -0.003(1) -0.009(1)
C31 0.021(1) 0.029(1) 0.016(1) 0.009(1) 0.0047(9) 0.0063(10)
C32 0.022(1) 0.034(2) 0.020(1) 0.007(1) 0.0011(10) 0.004(1)
C33 0.021(1) 0.049(2) 0.020(1) 0.014(1) 0.0018(10) 0.012(1)
C34 0.033(1) 0.050(2) 0.020(1) 0.025(1) 0.008(1) 0.014(1)
C35 0.030(1) 0.034(2) 0.024(1) 0.017(1) 0.008(1) 0.010(1)
C36 0.022(1) 0.031(1) 0.021(1) 0.010(1) 0.0048(10) 0.006(1)
C37 0.017(1) 0.030(1) 0.016(1) 0.010(1) 0.0049(9) 0.0006(10)
C38 0.017(1) 0.031(1) 0.016(1) 0.009(1) 0.0026(9) 0.0029(10)
C39 0.023(1) 0.030(1) 0.020(1) 0.007(1) 0.0056(10) 0.004(1)
C40 0.022(1) 0.022(1) 0.017(1) 0.009(1) 0.0012(9) 0.0030(9)
C41 0.035(2) 0.024(1) 0.042(2) 0.005(1) 0.006(1) 0.001(1)
C42 0.024(1) 0.025(1) 0.028(1) 0.013(1) -0.003(1) -0.005(1)
C43 0.026(1) 0.034(2) 0.036(2) 0.016(1) 0.007(1) 0.001(1)
C44 0.029(2) 0.050(2) 0.045(2) 0.019(1) 0.009(1) -0.008(2)
C45 0.032(2) 0.047(2) 0.062(2) 0.022(2) 0.003(2) -0.019(2)
C46 0.048(2) 0.040(2) 0.071(3) 0.032(2) -0.005(2) -0.008(2)
C47 0.047(2) 0.030(2) 0.046(2) 0.023(1) -0.001(1) 0.000(1)
C48 0.014(1) 0.018(1) 0.019(1) 0.0079(9) 0.0021(8) 0.0013(9)
C49 0.0118(10) 0.020(1) 0.015(1) 0.0079(9) 0.0025(8) 0.0023(8)
C50 0.0103(10) 0.019(1) 0.021(1) 0.0060(9) 0.0019(8) -0.0002(9)
C51 0.016(1) 0.024(1) 0.021(1) 0.0080(10) 0.0029(9) -0.0007(9)
C52 0.021(1) 0.021(1) 0.029(1) 0.009(1) 0.002(1) -0.006(1)
C53 0.026(1) 0.020(1) 0.039(2) 0.012(1) 0.005(1) 0.002(1)
C54 0.025(1) 0.021(1) 0.029(1) 0.010(1) 0.004(1) 0.005(1)
C55 0.021(1) 0.020(1) 0.020(1) 0.0095(10) 0.0035(9) 0.0020(9)
C56 0.017(1) 0.020(1) 0.017(1) 0.0072(9) 0.0037(9) 0.0019(9)
C57 0.022(1) 0.020(1) 0.021(1) 0.0089(10) 0.0043(9) 0.0020(9)
C58 0.038(2) 0.027(1) 0.023(1) 0.016(1) 0.008(1) 0.007(1)
C59 0.034(1) 0.027(1) 0.033(2) 0.006(1) 0.017(1) 0.008(1)
C60 0.023(1) 0.036(2) 0.037(2) 0.012(1) 0.014(1) 0.008(1)
C61 0.020(1) 0.028(1) 0.027(1) 0.011(1) 0.0074(10) 0.005(1)
C62 0.016(1) 0.018(1) 0.017(1) 0.0065(9) 0.0027(8) 0.0038(9)
C63 0.025(1) 0.023(1) 0.020(1) 0.013(1) 0.0043(10) 0.0026(10)
C64 0.036(1) 0.022(1) 0.026(1) 0.012(1) 0.010(1) -0.001(1)
C65 0.038(2) 0.023(1) 0.020(1) 0.004(1) 0.002(1) -0.005(1)
C66 0.023(1) 0.027(1) 0.026(1) 0.005(1) -0.003(1) 0.001(1)
C67 0.020(1) 0.022(1) 0.022(1) 0.0092(10) 0.0001(9) 0.0006(10)
B1 0.032(2) 0.036(2) 0.046(2) 0.008(2) -0.006(2) 0.017(2)
B2 0.039(2) 0.041(2) 0.033(2) 0.021(2) 0.008(1) 0.003(1)
F1 0.032(1) 0.067(2) 0.066(2) 0.012(1) 0.0019(10) 0.021(1)
F2 0.051(1) 0.114(2) 0.049(2) -0.005(1) 0.002(1) 0.002(1)
F3 0.092(2) 0.058(2) 0.154(3) 0.041(2) 0.041(2) 0.029(2)
F4 0.036(1) 0.069(1) 0.061(1) 0.017(1) 0.0054(10) 0.040(1)
F5 0.065(2) 0.089(2) 0.056(2) 0.042(1) -0.017(1) -0.007(1)
F6 0.064(1) 0.071(1) 0.044(1) 0.047(1) -0.003(1) -0.010(1)
F7 0.068(2) 0.042(1) 0.128(3) 0.023(1) 0.009(2) 0.020(1)
F8 0.065(2) 0.117(3) 0.064(2) 0.019(2) 0.037(1) 0.003(2)

loop_
_atom_type_symbol
_atom_type_description
_atom_type_scat_dispersion_real
_atom_type_scat_dispersion_imag
_atom_type_scat_source
Fe Fe 0.346 0.844
;International Tables for Crystallography
(1992, Vol. C, Tables 4.2.6.8 and 6.1.1.1)
;
H H 0.000 0.000
;International Tables for Crystallography
(1992, Vol. C, Table 6.1.1.2)
;
C C 0.003 0.002
;International Tables for Crystallography
(1992, Vol. C, Tables 4.2.6.8 and 6.1.1.1)
;
N N 0.006 0.003
;International Tables for Crystallography
(1992, Vol. C, Tables 4.2.6.8 and 6.1.1.1)
;
O O 0.011 0.006
;International Tables for Crystallography
(1992, Vol. C, Tables 4.2.6.8 and 6.1.1.1)
;
B B 0.001 0.001
;International Tables for Crystallography
(1992, Vol. C, Tables 4.2.6.8 and 6.1.1.1)
;
F F 0.017 0.010
;International Tables for Crystallography
(1992, Vol. C, Tables 4.2.6.8 and 6.1.1.1)
;

loop_
_geom_angle_atom_site_label_1
_geom_angle_atom_site_label_2
_geom_angle_atom_site_label_3
_geom_angle
_geom_angle_site_symmetry_1
_geom_angle_site_symmetry_2
_geom_angle_site_symmetry_3
_geom_angle_publ_flag
O1 Fe1 O2 99.27(7) . . . yes
O1 Fe1 N1 78.63(7) . . . yes
O1 Fe1 N2 127.97(8) . . . yes
O1 Fe1 N4 103.58(8) . . . yes
O2 Fe1 N1 173.82(8) . . . yes
O2 Fe1 N2 101.43(8) . . . yes
O2 Fe1 N4 111.03(8) . . . yes
N1 Fe1 N2 75.76(8) . . . yes
N1 Fe1 N4 75.15(8) . . . yes
N2 Fe1 N4 112.29(8) . . . yes
O1 Fe2 O3 94.63(7) . . . yes
O1 Fe2 N6 78.44(7) . . . yes
O1 Fe2 N7 142.39(8) . . . yes
O1 Fe2 N9 95.34(8) . . . yes
O3 Fe2 N6 153.62(8) . . . yes
O3 Fe2 N7 96.60(8) . . . yes
O3 Fe2 N9 129.04(8) . . . yes
N6 Fe2 N7 75.66(8) . . . yes
N6 Fe2 N9 77.23(8) . . . yes
N7 Fe2 N9 104.87(8) . . . yes
Fe1 O1 Fe2 126.10(8) . . . yes
Fe1 O1 C1 120.1(2) . . . yes
Fe2 O1 C1 111.6(1) . . . yes
Fe1 O2 C48 131.5(2) . . . yes
Fe2 O3 C48 140.4(2) . . . yes
Fe1 N1 C2 105.5(1) . . . yes
Fe1 N1 C4 105.7(1) . . . yes
Fe1 N1 C15 106.3(1) . . . yes
C2 N1 C4 114.1(2) . . . yes
C2 N1 C15 112.4(2) . . . yes
C4 N1 C15 112.1(2) . . . yes
Fe1 N2 C5 112.5(2) . . . yes
Fe1 N2 C7 141.1(2) . . . yes
C5 N2 C7 106.3(2) . . . yes
C6 N3 C7 107.7(2) . . . yes
C6 N3 C8 124.2(2) . . . yes
C7 N3 C8 127.7(2) . . . yes
Fe1 N4 C16 115.1(2) . . . yes
Fe1 N4 C18 138.1(2) . . . yes
C16 N4 C18 106.6(2) . . . yes
C17 N5 C18 107.8(2) . . . yes
C17 N5 C19 124.4(2) . . . yes
C18 N5 C19 127.6(2) . . . yes
Fe2 N6 C3 106.3(1) . . . yes
Fe2 N6 C26 104.9(1) . . . yes
Fe2 N6 C37 105.9(2) . . . yes
C3 N6 C26 113.8(2) . . . yes
C3 N6 C37 113.9(2) . . . yes
C26 N6 C37 111.1(2) . . . yes
Fe2 N7 C27 114.1(2) . . . yes
Fe2 N7 C29 138.4(2) . . . yes
C27 N7 C29 107.1(2) . . . yes
C28 N8 C29 108.2(2) . . . yes
C28 N8 C30 123.0(2) . . . yes
C29 N8 C30 128.4(3) . . . yes
Fe2 N9 C38 115.0(2) . . . yes
Fe2 N9 C40 136.7(2) . . . yes
C38 N9 C40 106.7(2) . . . yes
C39 N10 C40 107.8(2) . . . yes
C39 N10 C41 125.4(2) . . . yes
C40 N10 C41 126.5(2) . . . yes
O1 C1 C2 111.0(2) . . . yes
O1 C1 C3 108.8(2) . . . yes
C2 C1 C3 111.6(2) . . . yes
N1 C2 C1 110.1(2) . . . yes
N6 C3 C1 111.0(2) . . . yes
N1 C4 C5 107.6(2) . . . yes
N2 C5 C4 119.4(2) . . . yes
N2 C5 C6 109.4(2) . . . yes
C4 C5 C6 131.2(2) . . . yes
N3 C6 C5 106.5(2) . . . yes
N2 C7 N3 110.0(2) . . . yes
N2 C7 C9 125.5(2) . . . yes
N3 C7 C9 124.5(2) . . . yes
C7 C9 C10 119.2(2) . . . yes
C7 C9 C14 121.1(3) . . . yes
C10 C9 C14 119.7(2) . . . yes
C9 C10 C11 119.7(3) . . . yes
C10 C11 C12 120.0(3) . . . yes
C11 C12 C13 120.3(3) . . . yes
C12 C13 C14 120.6(3) . . . yes
C9 C14 C13 119.7(3) . . . yes
N1 C15 C16 107.5(2) . . . yes
N4 C16 C15 117.7(2) . . . yes
N4 C16 C17 109.4(2) . . . yes
C15 C16 C17 132.7(2) . . . yes
N5 C17 C16 106.0(2) . . . yes
N4 C18 N5 110.2(2) . . . yes
N4 C18 C20 125.0(2) . . . yes
N5 C18 C20 124.0(2) . . . yes
C18 C20 C21 117.4(3) . . . yes
C18 C20 C25 122.2(3) . . . yes
C21 C20 C25 120.4(3) . . . yes
C20 C21 C22 119.7(3) . . . yes
C21 C22 C23 120.2(3) . . . yes
C22 C23 C24 120.4(3) . . . yes
C23 C24 C25 119.8(3) . . . yes
C20 C25 C24 119.3(3) . . . yes
N6 C26 C27 108.2(2) . . . yes
N7 C27 C26 119.2(2) . . . yes
N7 C27 C28 109.1(2) . . . yes
C26 C27 C28 131.7(2) . . . yes
N8 C28 C27 106.4(2) . . . yes
N7 C29 N8 109.2(2) . . . yes
N7 C29 C31 124.4(2) . . . yes
N8 C29 C31 126.2(2) . . . yes
C29 C31 C32 122.4(3) . . . yes
C29 C31 C36 119.2(2) . . . yes
C32 C31 C36 118.4(3) . . . yes
C31 C32 C33 120.4(3) . . . yes
C32 C33 C34 120.4(3) . . . yes
C33 C34 C35 120.1(3) . . . yes
C34 C35 C36 119.6(3) . . . yes
C31 C36 C35 121.0(2) . . . yes
N6 C37 C38 109.4(2) . . . yes
N9 C38 C37 118.3(2) . . . yes
N9 C38 C39 108.8(2) . . . yes
C37 C38 C39 132.8(2) . . . yes
N10 C39 C38 106.7(2) . . . yes
N9 C40 N10 110.0(2) . . . yes
N9 C40 C42 125.2(2) . . . yes
N10 C40 C42 124.7(2) . . . yes
C40 C42 C43 118.7(2) . . . yes
C40 C42 C47 122.0(3) . . . yes
C43 C42 C47 119.3(3) . . . yes
C42 C43 C44 120.4(3) . . . yes
C43 C44 C45 120.2(3) . . . yes
C44 C45 C46 120.2(3) . . . yes
C45 C46 C47 120.2(3) . . . yes
C42 C47 C46 119.6(3) . . . yes
O2 C48 O3 125.6(2) . . . yes
O2 C48 C49 118.5(2) . . . yes
O3 C48 C49 115.6(2) . . . yes
C48 C49 C50 100.7(2) . . . yes
C48 C49 C56 113.9(2) . . . yes
C48 C49 C62 112.7(2) . . . yes
C50 C49 C56 113.3(2) . . . yes
C50 C49 C62 112.1(2) . . . yes
C56 C49 C62 104.4(2) . . . yes
C49 C50 C51 120.7(2) . . . yes
C49 C50 C55 120.4(2) . . . yes
C51 C50 C55 118.5(2) . . . yes
C50 C51 C52 120.8(2) . . . yes
C51 C52 C53 119.7(2) . . . yes
C52 C53 C54 120.3(2) . . . yes
C53 C54 C55 119.8(3) . . . yes
C50 C55 C54 120.8(2) . . . yes
C49 C56 C57 121.1(2) . . . yes
C49 C56 C61 120.4(2) . . . yes
C57 C56 C61 117.9(2) . . . yes
C56 C57 C58 120.9(2) . . . yes
C57 C58 C59 120.0(3) . . . yes
C58 C59 C60 119.3(3) . . . yes
C59 C60 C61 120.7(3) . . . yes
C56 C61 C60 121.2(3) . . . yes
C49 C62 C63 122.4(2) . . . yes
C49 C62 C67 119.4(2) . . . yes
C63 C62 C67 117.9(2) . . . yes
C62 C63 C64 121.0(2) . . . yes
C63 C64 C65 119.6(3) . . . yes
C64 C65 C66 120.6(2) . . . yes
C65 C66 C67 119.7(3) . . . yes
C62 C67 C66 121.2(2) . . . yes
F1 B1 F2 107.7(4) . . . yes
F1 B1 F3 109.3(3) . . . yes
F1 B1 F4 112.0(3) . . . yes
F2 B1 F3 106.8(3) . . . yes
F2 B1 F4 107.7(3) . . . yes
F3 B1 F4 113.2(4) . . . yes
F5 B2 F6 108.7(3) . . . yes
F5 B2 F7 110.6(3) . . . yes
F5 B2 F8 110.9(3) . . . yes
F6 B2 F7 108.5(3) . . . yes
F6 B2 F8 107.8(3) . . . yes
F7 B2 F8 110.3(3) . . . yes

loop_
_geom_bond_atom_site_label_1
_geom_bond_atom_site_label_2
_geom_bond_distance
_geom_bond_site_symmetry_1
_geom_bond_site_symmetry_2
_geom_bond_publ_flag
Fe1 O1 1.985(2) . . yes
Fe1 O2 2.049(2) . . yes
Fe1 N1 2.273(2) . . yes
Fe1 N2 2.143(2) . . yes
Fe1 N4 2.110(2) . . yes
Fe2 O1 2.012(2) . . yes
Fe2 O3 2.005(2) . . yes
Fe2 N6 2.304(2) . . yes
Fe2 N7 2.092(2) . . yes
Fe2 N9 2.114(2) . . yes
O1 C1 1.421(3) . . yes
O2 C48 1.252(3) . . yes
O3 C48 1.260(3) . . yes
N1 C2 1.475(3) . . yes
N1 C4 1.470(4) . . yes
N1 C15 1.471(3) . . yes
N2 C5 1.391(3) . . yes
N2 C7 1.333(3) . . yes
N3 C6 1.381(4) . . yes
N3 C7 1.362(3) . . yes
N3 C8 1.462(4) . . yes
N4 C16 1.385(3) . . yes
N4 C18 1.322(4) . . yes
N5 C17 1.381(4) . . yes
N5 C18 1.362(3) . . yes
N5 C19 1.470(4) . . yes
N6 C3 1.481(3) . . yes
N6 C26 1.480(3) . . yes
N6 C37 1.479(3) . . yes
N7 C27 1.386(3) . . yes
N7 C29 1.340(3) . . yes
N8 C28 1.385(4) . . yes
N8 C29 1.360(3) . . yes
N8 C30 1.452(4) . . yes
N9 C38 1.389(3) . . yes
N9 C40 1.328(3) . . yes
N10 C39 1.377(4) . . yes
N10 C40 1.360(3) . . yes
N10 C41 1.469(4) . . yes
C1 C2 1.530(4) . . yes
C1 C3 1.510(4) . . yes
C4 C5 1.495(4) . . yes
C5 C6 1.355(4) . . yes
C7 C9 1.468(4) . . yes
C9 C10 1.392(4) . . yes
C9 C14 1.401(4) . . yes
C10 C11 1.393(4) . . yes
C11 C12 1.389(5) . . yes
C12 C13 1.371(5) . . yes
C13 C14 1.384(4) . . yes
C15 C16 1.494(4) . . yes
C16 C17 1.361(4) . . yes
C18 C20 1.471(4) . . yes
C20 C21 1.401(4) . . yes
C20 C25 1.391(4) . . yes
C21 C22 1.382(4) . . yes
C22 C23 1.380(5) . . yes
C23 C24 1.397(5) . . yes
C24 C25 1.396(4) . . yes
C26 C27 1.496(4) . . yes
C27 C28 1.356(4) . . yes
C29 C31 1.462(4) . . yes
C31 C32 1.400(4) . . yes
C31 C36 1.392(4) . . yes
C32 C33 1.390(4) . . yes
C33 C34 1.369(5) . . yes
C34 C35 1.398(4) . . yes
C35 C36 1.383(4) . . yes
C37 C38 1.494(4) . . yes
C38 C39 1.359(4) . . yes
C40 C42 1.475(4) . . yes
C42 C43 1.387(4) . . yes
C42 C47 1.396(4) . . yes
C43 C44 1.383(4) . . yes
C44 C45 1.365(5) . . yes
C45 C46 1.385(6) . . yes
C46 C47 1.385(5) . . yes
C48 C49 1.558(3) . . yes
C49 C50 1.539(3) . . yes
C49 C56 1.543(3) . . yes
C49 C62 1.542(3) . . yes
C50 C51 1.392(3) . . yes
C50 C55 1.397(3) . . yes
C51 C52 1.390(4) . . yes
C52 C53 1.384(4) . . yes
C53 C54 1.383(4) . . yes
C54 C55 1.387(4) . . yes
C56 C57 1.396(4) . . yes
C56 C61 1.395(3) . . yes
C57 C58 1.397(4) . . yes
C58 C59 1.394(4) . . yes
C59 C60 1.379(4) . . yes
C60 C61 1.387(4) . . yes
C62 C63 1.389(4) . . yes
C62 C67 1.405(3) . . yes
C63 C64 1.406(4) . . yes
C64 C65 1.375(4) . . yes
C65 C66 1.385(4) . . yes
C66 C67 1.388(4) . . yes
F1 B1 1.366(4) . . yes
F2 B1 1.398(5) . . yes
F3 B1 1.349(5) . . yes
F4 B1 1.381(4) . . yes
F5 B2 1.384(4) . . yes
F6 B2 1.391(4) . . yes
F7 B2 1.380(5) . . yes
F8 B2 1.356(4) . . yes

loop_
_geom_contact_atom_site_label_1
_geom_contact_atom_site_label_2
_geom_contact_distance
_geom_contact_site_symmetry_1
_geom_contact_site_symmetry_2
_geom_contact_publ_flag
F1 C19 3.263(4) . 2_666 ?
F1 C17 3.444(4) . 2_666 ?
F1 C19 3.505(4) . 1_565 ?
F1 C14 3.523(4) . . ?
F2 C24 3.256(4) . 1_565 ?
F2 C4 3.293(4) . 1_455 ?
F2 C25 3.294(4) . 1_565 ?
F2 C52 3.548(4) . . ?
F3 C8 3.344(4) . 2_676 ?
F3 C25 3.562(5) . 1_565 ?
F4 C17 3.174(3) . 2_666 ?
F4 C4 3.476(3) . 1_455 ?
F4 C13 3.589(4) . . ?
F5 C28 3.526(4) . 2_665 ?
F6 C28 3.236(4) . 2_665 ?
F6 C34 3.301(4) . . ?
F6 C66 3.322(4) . 2_565 ?
F6 C35 3.401(4) . . ?
F7 C28 3.279(4) . 1_565 ?
F7 C64 3.422(4) . 1_565 ?
F7 N8 3.424(3) . 1_565 ?
F7 C66 3.469(4) . 2_565 ?
F7 C30 3.577(4) . 1_565 ?
F7 C65 3.583(4) . 2_565 ?
F8 C39 3.277(4) . 1_455 ?
F8 C23 3.341(4) . 1_565 ?
N5 C8 3.371(4) . 2_666 ?
N8 C35 3.562(4) . 2_665 ?
N8 C36 3.593(4) . 2_665 ?
N10 C30 3.483(4) . 2_665 ?
C2 C52 3.597(4) . 1_655 ?
C8 C18 3.523(4) . 2_666 ?
C8 C17 3.565(4) . 2_666 ?
C12 C15 3.434(4) . 2_666 ?
C13 C15 3.517(4) . 2_666 ?
C14 C17 3.596(4) . 2_666 ?
C24 C53 3.588(4) . 1_545 ?
C28 C35 3.447(4) . 2_665 ?
C30 C40 3.529(4) . 2_665 ?
C33 C37 3.479(4) . 2_665 ?
C34 C37 3.540(4) . 2_665 ?
C41 C64 3.527(4) . 1_665 ?
C41 C65 3.589(4) . 1_665 ?
